data_7203493
loop_
_publ_author_name
'Ilona Turowska-Tyrk'
'Julia B\;akowicz'
'John R. Scheffer'
'Wujiong Xia'

_publ_section_title
;
 Monitoring reaction centers and molecules during an enantioselective
 photoreaction in a crystal
;
_journal_issue 8
_journal_name_full CrystEngComm
_journal_page_first 616
_journal_paper_doi 10.1039/b607425a
_journal_volume 8
_journal_year 2006
_chemical_formula_sum 'C23 H31 N O3'
_chemical_formula_weight 369.49
_chemical_name_systematic
;
?
;
_space_group_IT_number 19
_symmetry_cell_setting orthorhombic
_symmetry_space_group_name_Hall 'P 2ac 2ab'
_symmetry_space_group_name_H-M 'P 21 21 21'
_atom_sites_solution_hydrogens geom
_atom_sites_solution_primary direct
_atom_sites_solution_secondary geom
_audit_creation_method SHELXL-97
_cell_angle_alpha 90.00
_cell_angle_beta 90.00
_cell_angle_gamma 90.00
_cell_formula_units_Z 4
_cell_length_a 6.1154(13)
_cell_length_b 17.642(4)
_cell_length_c 19.443(4)
_cell_measurement_reflns_used 1000
_cell_measurement_temperature 293(2)
_cell_measurement_theta_max 17
_cell_measurement_theta_min 3
_cell_volume 2097.7(8)
_computing_cell_refinement 'CRYSALIS (Oxford Diffraction, 2003)'
_computing_data_collection 'CRYSALIS (Oxford Diffraction, 2003)'
_computing_data_reduction 'CRYSALIS (Oxford Diffraction, 2003)'
_computing_molecular_graphics 'ORTEP3 (Farrugia, 1997)'
_computing_publication_material 'SHELXL97 (Sheldrick, 1997)'
_computing_structure_refinement 'SHELXL97 (Sheldrick, 1997)'
_computing_structure_solution 'SHELXS97 (Sheldrick, 1990)'
_diffrn_ambient_temperature 293(2)
_diffrn_measured_fraction_theta_full 0.992
_diffrn_measured_fraction_theta_max 0.992
_diffrn_measurement_device_type 'Kuma KM4CCD'
_diffrn_measurement_method '\w scans'
_diffrn_radiation_monochromator graphite
_diffrn_radiation_source 'fine-focus sealed tube'
_diffrn_radiation_type MoK\a
_diffrn_radiation_wavelength 0.71073
_diffrn_reflns_av_R_equivalents 0.0329
_diffrn_reflns_av_sigmaI/netI 0.0263
_diffrn_reflns_limit_h_max 4
_diffrn_reflns_limit_h_min -7
_diffrn_reflns_limit_k_max 20
_diffrn_reflns_limit_k_min -20
_diffrn_reflns_limit_l_max 21
_diffrn_reflns_limit_l_min -23
_diffrn_reflns_number 11249
_diffrn_reflns_theta_full 25.00
_diffrn_reflns_theta_max 25.00
_diffrn_reflns_theta_min 3.49
_exptl_absorpt_coefficient_mu 0.076
_exptl_absorpt_correction_T_max 0.9774
_exptl_absorpt_correction_T_min 0.9484
_exptl_absorpt_correction_type none
_exptl_crystal_colour colourless
_exptl_crystal_density_diffrn 1.170
_exptl_crystal_density_method 'not measured'
_exptl_crystal_description block
_exptl_crystal_F_000 800
_exptl_crystal_size_max 0.70
_exptl_crystal_size_mid 0.45
_exptl_crystal_size_min 0.30
_refine_diff_density_max 0.201
_refine_diff_density_min -0.132
_refine_diff_density_rms 0.039
_refine_ls_abs_structure_details
;
The absolute configuration was assigned to agree with that from
Xia W. et al., 2005
;
_refine_ls_extinction_coef 0.018(3)
_refine_ls_extinction_expression Fc^*^=kFc[1+0.001xFc^2^\l^3^/sin(2\q)]^-1/4^
_refine_ls_extinction_method SHELXL
_refine_ls_goodness_of_fit_ref 1.054
_refine_ls_hydrogen_treatment constr
_refine_ls_matrix_type full
_refine_ls_number_parameters 354
_refine_ls_number_reflns 3659
_refine_ls_number_restraints 171
_refine_ls_restrained_S_all 1.068
_refine_ls_R_factor_all 0.0566
_refine_ls_R_factor_gt 0.0450
_refine_ls_shift/su_max 0.000
_refine_ls_shift/su_mean 0.000
_refine_ls_structure_factor_coef Fsqd
_refine_ls_weighting_details 'calc w=1/[\s^2^(Fo^2^)+(0.0878P)^2^+0.0000P] where P=(Fo^2^+2Fc^2^)/3'
_refine_ls_weighting_scheme calc
_refine_ls_wR_factor_gt 0.1222
_refine_ls_wR_factor_ref 0.1319
_reflns_number_gt 2915
_reflns_number_total 3659
_reflns_threshold_expression >2sigma(I)
_cod_data_source_file B607425A.txt
_cod_data_source_block 17.8%P
_cod_depositor_comments
;
The following automatic conversions were performed:
'_symmetry_cell_setting' value 'Orthorhombic' changed to 'orthorhombic'
according to '/home/saulius/struct/CIF-dictionaries/cif_core.dic'
dictionary named 'cif_core.dic' version 2.4.1 from 2010-06-29.

Automatic conversion script
Id: cif_fix_enum 1527 2010-12-29 10:47:43Z saulius 
;
_cod_database_code 7203493

loop_
_symmetry_equiv_pos_as_xyz
'x, y, z'
'-x+1/2, -y, z+1/2'
'-x, y+1/2, -z+1/2'
'x+1/2, -y+1/2, -z'

loop_
_atom_site_label
_atom_site_type_symbol
_atom_site_fract_x
_atom_site_fract_y
_atom_site_fract_z
_atom_site_U_iso_or_equiv
_atom_site_adp_type
_atom_site_occupancy
_atom_site_symmetry_multiplicity
_atom_site_calc_flag
_atom_site_refinement_flags
_atom_site_disorder_assembly
_atom_site_disorder_group
C1R C 0.8312(8) 0.9748(2) 0.48598(19) 0.0664(14) Uani 0.822(4) 1 d PD A 1
H1R H 0.8344 1.0304 0.4863 0.080 Uiso 0.822(4) 1 calc PR A 1
C2R C 1.0482(6) 0.9361(3) 0.4847(2) 0.0877(11) Uani 0.822(4) 1 d PD A 1
H2R H 1.1809 0.9573 0.4980 0.105 Uiso 0.822(4) 1 calc PR A 1
C3R C 1.0189(9) 0.8665(3) 0.4615(3) 0.0934(19) Uani 0.822(4) 1 d PD A 1
H3R H 1.1271 0.8304 0.4543 0.112 Uiso 0.822(4) 1 calc PR A 1
C4R C 0.7759(5) 0.85649(17) 0.44850(15) 0.0751(10) Uani 0.822(4) 1 d PD A 1
H4R H 0.7344 0.8149 0.4177 0.090 Uiso 0.822(4) 1 calc PR A 1
C5R C 0.6721(8) 0.8556(2) 0.52089(17) 0.0897(11) Uani 0.822(4) 1 d PDU A 1
H5R1 H 0.5177 0.8433 0.5185 0.108 Uiso 0.822(4) 1 calc PR A 1
H5R2 H 0.7447 0.8191 0.5504 0.108 Uiso 0.822(4) 1 calc PR A 1
C6R C 0.7064(11) 0.9362(3) 0.54697(19) 0.0853(17) Uani 0.822(4) 1 d PDU A 1
H6R1 H 0.7933 0.9367 0.5887 0.102 Uiso 0.822(4) 1 calc PR A 1
H6R2 H 0.5678 0.9611 0.5558 0.102 Uiso 0.822(4) 1 calc PR A 1
C7R C 0.7104(7) 0.93748(19) 0.42500(13) 0.0571(8) Uani 0.822(4) 1 d PD A 1
H7R H 0.5521 0.9451 0.4286 0.068 Uiso 0.822(4) 1 calc PR A 1
C8R C 0.7919(7) 0.9601(2) 0.35577(16) 0.0638(10) Uani 0.822(4) 1 d PD A 1
C9R C 0.6882(8) 0.9273(3) 0.29279(17) 0.0502(14) Uani 0.822(4) 1 d PD A 1
C10R C 0.8034(9) 0.9278(3) 0.2318(2) 0.0550(14) Uani 0.822(4) 1 d PD A 1
H10R H 0.9431 0.9486 0.2308 0.066 Uiso 0.822(4) 1 calc PR A 1
C11R C 0.7165(8) 0.8983(3) 0.17256(19) 0.0506(11) Uani 0.822(4) 1 d PD A 1
H11R H 0.7996 0.8973 0.1325 0.061 Uiso 0.822(4) 1 calc PR A 1
C12R C 0.5053(13) 0.8701(6) 0.1722(2) 0.050(3) Uani 0.822(4) 1 d PD A 1
C13R C 0.3880(8) 0.8705(3) 0.2325(2) 0.0598(15) Uani 0.822(4) 1 d PD A 1
H13R H 0.2453 0.8522 0.2326 0.072 Uiso 0.822(4) 1 calc PR A 1
C14R C 0.4776(7) 0.8973(3) 0.29261(17) 0.0584(11) Uani 0.822(4) 1 d PD A 1
H14R H 0.3974 0.8954 0.3332 0.070 Uiso 0.822(4) 1 calc PR A 1
C15R C 0.4117(9) 0.8355(4) 0.1075(2) 0.0508(17) Uani 0.822(4) 1 d PD A 1
C16R C 0.7711(9) 0.6569(3) 0.1029(2) 0.0554(14) Uani 0.822(4) 1 d PD A 1
H16R H 0.8757 0.6150 0.1001 0.066 Uiso 0.822(4) 1 calc PR A 1
C17R C 0.7312(10) 0.6730(3) 0.17846(18) 0.0519(13) Uani 0.822(4) 1 d PD A 1
H17R H 0.6390 0.7183 0.1817 0.062 Uiso 0.822(4) 1 calc PR A 1
C18R C 0.9390(8) 0.6881(4) 0.2178(2) 0.0746(15) Uani 0.822(4) 1 d PD A 1
H18A H 1.0148 0.7307 0.1971 0.090 Uiso 0.822(4) 1 calc PR A 1
H18B H 1.0336 0.6441 0.2145 0.090 Uiso 0.822(4) 1 calc PR A 1
C19R C 0.8961(9) 0.7055(3) 0.29319(18) 0.0849(13) Uani 0.822(4) 1 d PD A 1
H19A H 1.0342 0.7130 0.3168 0.102 Uiso 0.822(4) 1 calc PR A 1
H19B H 0.8123 0.7520 0.2969 0.102 Uiso 0.822(4) 1 calc PR A 1
C20R C 0.7727(9) 0.6420(3) 0.32701(19) 0.0935(14) Uani 0.822(4) 1 d PD A 1
H20A H 0.8640 0.5971 0.3286 0.112 Uiso 0.822(4) 1 calc PR A 1
H20B H 0.7367 0.6561 0.3739 0.112 Uiso 0.822(4) 1 calc PR A 1
C21R C 0.5674(10) 0.6248(4) 0.2884(2) 0.1078(18) Uani 0.822(4) 1 d PD A 1
H21A H 0.4685 0.6676 0.2920 0.129 Uiso 0.822(4) 1 calc PR A 1
H21B H 0.4962 0.5813 0.3090 0.129 Uiso 0.822(4) 1 calc PR A 1
C22R C 0.6119(9) 0.6084(4) 0.2131(2) 0.0747(16) Uani 0.822(4) 1 d PD A 1
H22A H 0.6989 0.5626 0.2094 0.090 Uiso 0.822(4) 1 calc PR A 1
H22B H 0.4743 0.5996 0.1896 0.090 Uiso 0.822(4) 1 calc PR A 1
C23R C 0.5703(8) 0.6342(3) 0.0629(2) 0.0737(11) Uani 0.822(4) 1 d PD A 1
H23A H 0.6109 0.6223 0.0165 0.111 Uiso 0.822(4) 1 calc PR A 1
H23B H 0.4674 0.6752 0.0629 0.111 Uiso 0.822(4) 1 calc PR A 1
H23C H 0.5050 0.5905 0.0840 0.111 Uiso 0.822(4) 1 calc PR A 1
O1R O 0.9419(5) 1.00443(18) 0.34905(12) 0.1075(12) Uani 0.822(4) 1 d PDU A 1
O2R O 0.2165(8) 0.8170(4) 0.1080(3) 0.089(3) Uani 0.822(4) 1 d PD A 1
O3R O 0.5387(9) 0.8282(4) 0.0569(2) 0.0652(16) Uani 0.822(4) 1 d PD A 1
N1R N 0.8713(13) 0.7236(4) 0.0679(3) 0.056(2) Uani 0.822(4) 1 d PDU A 1
H1R1 H 0.8924 0.7129 0.0237 0.084 Uiso 0.822(4) 1 calc PR A 1
H1R2 H 0.9989 0.7344 0.0876 0.084 Uiso 0.822(4) 1 calc PR A 1
H1R3 H 0.7823 0.7633 0.0716 0.084 Uiso 0.822(4) 1 calc PR A 1
C1P C 0.786(3) 0.9729(11) 0.4762(7) 0.078(10) Uiso 0.178(4) 1 d PD A 2
H1P H 0.7856 1.0284 0.4781 0.093 Uiso 0.178(4) 1 calc PR A 2
C2P C 1.006(2) 0.9451(8) 0.4452(6) 0.076(5) Uiso 0.178(4) 1 d PD A 2
H2P H 1.1231 0.9802 0.4578 0.091 Uiso 0.178(4) 1 calc PR A 2
C3P C 1.063(4) 0.8665(14) 0.4687(16) 0.17(2) Uiso 0.178(4) 1 d PD A 2
H3P H 1.1943 0.8458 0.4540 0.198 Uiso 0.178(4) 1 calc PR A 2
C4P C 0.936(3) 0.8249(9) 0.5091(10) 0.101(6) Uiso 0.178(4) 1 d PD A 2
H4P H 0.9615 0.7730 0.5111 0.121 Uiso 0.178(4) 1 calc PR A 2
C5P C 0.756(4) 0.8566(11) 0.5514(13) 0.122(7) Uiso 0.178(4) 1 d PDU A 2
H5P1 H 0.7813 0.8433 0.5991 0.146 Uiso 0.178(4) 1 calc PR A 2
H5P2 H 0.6197 0.8329 0.5374 0.146 Uiso 0.178(4) 1 calc PR A 2
C6P C 0.730(5) 0.9412(12) 0.5464(9) 0.106(9) Uiso 0.178(4) 1 d PDU A 2
H6P1 H 0.8228 0.9649 0.5806 0.127 Uiso 0.178(4) 1 calc PR A 2
H6P2 H 0.5796 0.9543 0.5572 0.127 Uiso 0.178(4) 1 calc PR A 2
C7P C 0.629(2) 0.9462(17) 0.4219(8) 0.104(11) Uiso 0.178(4) 1 d PD A 2
H7P H 0.4803 0.9360 0.4271 0.125 Uiso 0.178(4) 1 calc PR A 2
C8P C 0.747(2) 0.9404(12) 0.3651(6) 0.062(6) Uiso 0.178(4) 1 d PD A 2
C9P C 0.658(2) 0.9170(9) 0.2953(7) 0.052(9) Uiso 0.178(4) 1 d PD A 2
C10P C 0.763(3) 0.9378(14) 0.2344(8) 0.049(8) Uiso 0.178(4) 1 d PD A 2
H10P H 0.8883 0.9678 0.2358 0.059 Uiso 0.178(4) 1 calc PR A 2
C11P C 0.680(3) 0.9132(11) 0.1720(8) 0.035(5) Uiso 0.178(4) 1 d PD A 2
H11P H 0.7516 0.9253 0.1312 0.042 Uiso 0.178(4) 1 calc PR A 2
C12P C 0.490(5) 0.870(3) 0.1704(8) 0.040(12) Uiso 0.178(4) 1 d PD A 2
C13P C 0.380(3) 0.8534(13) 0.2312(8) 0.042(6) Uiso 0.178(4) 1 d PD A 2
H13P H 0.2494 0.8266 0.2297 0.050 Uiso 0.178(4) 1 calc PR A 2
C14P C 0.464(3) 0.8762(12) 0.2938(8) 0.057(7) Uiso 0.178(4) 1 d PD A 2
H14P H 0.3919 0.8643 0.3344 0.069 Uiso 0.178(4) 1 calc PR A 2
C15P C 0.391(3) 0.846(2) 0.1021(9) 0.058(12) Uiso 0.178(4) 1 d PD A 2
C16P C 0.817(3) 0.6514(11) 0.1045(8) 0.029(4) Uiso 0.178(4) 1 d PD A 2
H16P H 0.9425 0.6167 0.1041 0.035 Uiso 0.178(4) 1 calc PR A 2
C17P C 0.773(4) 0.6772(17) 0.1789(8) 0.056(9) Uiso 0.178(4) 1 d PD A 2
H17P H 0.6821 0.7228 0.1748 0.067 Uiso 0.178(4) 1 calc PR A 2
C18P C 0.978(3) 0.7024(12) 0.2162(8) 0.047(5) Uiso 0.178(4) 1 d PD A 2
H18C H 1.0419 0.7447 0.1913 0.057 Uiso 0.178(4) 1 calc PR A 2
H18D H 1.0830 0.6612 0.2154 0.057 Uiso 0.178(4) 1 calc PR A 2
C19P C 0.942(3) 0.7267(11) 0.2916(9) 0.066(6) Uiso 0.178(4) 1 d PD A 2
H19C H 1.0797 0.7405 0.3129 0.080 Uiso 0.178(4) 1 calc PR A 2
H19D H 0.8438 0.7698 0.2940 0.080 Uiso 0.178(4) 1 calc PR A 2
C20P C 0.842(4) 0.6585(14) 0.3278(11) 0.090(8) Uiso 0.178(4) 1 d PD A 2
H20C H 0.9370 0.6148 0.3228 0.108 Uiso 0.178(4) 1 calc PR A 2
H20D H 0.8256 0.6691 0.3765 0.108 Uiso 0.178(4) 1 calc PR A 2
C21P C 0.621(4) 0.6420(19) 0.2962(11) 0.114(12) Uiso 0.178(4) 1 d PD A 2
H21C H 0.5277 0.6861 0.3013 0.136 Uiso 0.178(4) 1 calc PR A 2
H21D H 0.5528 0.6003 0.3208 0.136 Uiso 0.178(4) 1 calc PR A 2
C22P C 0.637(6) 0.621(2) 0.2199(11) 0.120(18) Uiso 0.178(4) 1 d PD A 2
H22C H 0.7019 0.5715 0.2157 0.144 Uiso 0.178(4) 1 calc PR A 2
H22D H 0.4914 0.6193 0.2005 0.144 Uiso 0.178(4) 1 calc PR A 2
C23P C 0.626(3) 0.6148(10) 0.0670(10) 0.054(6) Uiso 0.178(4) 1 d PD A 2
H23D H 0.6686 0.6025 0.0208 0.081 Uiso 0.178(4) 1 calc PR A 2
H23E H 0.5047 0.6494 0.0659 0.081 Uiso 0.178(4) 1 calc PR A 2
H23F H 0.5832 0.5693 0.0906 0.081 Uiso 0.178(4) 1 calc PR A 2
O1P O 0.9712(16) 0.9470(7) 0.3702(5) 0.084(4) Uiso 0.178(4) 1 d PDU A 2
O2P O 0.203(3) 0.8185(14) 0.1051(14) 0.066(9) Uiso 0.178(4) 1 d PD A 2
O3P O 0.520(3) 0.8380(16) 0.0518(11) 0.041(4) Uiso 0.178(4) 1 d PD A 2
N1P N 0.873(4) 0.7217(13) 0.0629(13) 0.028(5) Uiso 0.178(4) 1 d PDU A 2
H1P1 H 0.9669 0.7503 0.0864 0.041 Uiso 0.178(4) 1 calc PR A 2
H1P2 H 0.7516 0.7481 0.0548 0.041 Uiso 0.178(4) 1 calc PR A 2
H1P3 H 0.9331 0.7080 0.0231 0.041 Uiso 0.178(4) 1 calc PR A 2

loop_
_atom_site_aniso_label
_atom_site_aniso_U_11
_atom_site_aniso_U_22
_atom_site_aniso_U_33
_atom_site_aniso_U_23
_atom_site_aniso_U_13
_atom_site_aniso_U_12
C1R 0.078(2) 0.062(2) 0.059(2) -0.0110(14) -0.019(2) -0.0001(16)
C2R 0.0672(19) 0.112(3) 0.084(3) 0.003(2) -0.0159(18) 0.0038(19)
C3R 0.093(3) 0.102(4) 0.085(3) -0.003(2) 0.000(2) 0.033(3)
C4R 0.106(2) 0.0594(18) 0.0602(18) -0.0043(13) -0.0029(16) 0.0010(17)
C5R 0.126(3) 0.090(2) 0.0530(19) 0.0118(17) 0.000(2) -0.016(2)
C6R 0.103(3) 0.109(3) 0.0446(18) -0.0095(16) -0.0119(17) 0.004(2)
C7R 0.065(2) 0.0612(19) 0.0454(17) -0.0116(12) -0.0037(13) -0.0055(17)
C8R 0.079(2) 0.056(2) 0.0563(19) -0.0027(15) -0.0047(16) -0.009(2)
C9R 0.0567(18) 0.0455(17) 0.048(2) -0.0061(11) -0.0053(13) -0.0056(16)
C10R 0.0460(18) 0.062(2) 0.057(2) -0.0101(14) -0.0035(14) -0.004(2)
C11R 0.0519(19) 0.051(2) 0.049(2) -0.0023(13) 0.0014(13) 0.0003(19)
C12R 0.051(4) 0.047(3) 0.052(4) -0.0053(12) -0.0022(12) 0.0000(16)
C13R 0.0532(19) 0.063(3) 0.063(2) -0.0179(17) 0.0103(13) -0.0167(19)
C14R 0.071(3) 0.054(2) 0.0503(19) -0.0130(14) 0.0131(14) -0.0122(18)
C15R 0.058(2) 0.050(2) 0.045(2) -0.0037(15) -0.0114(15) 0.0036(18)
C16R 0.060(3) 0.054(2) 0.052(2) 0.0033(12) 0.0027(17) 0.005(2)
C17R 0.057(2) 0.053(2) 0.046(2) 0.0057(11) 0.0060(13) 0.0017(18)
C18R 0.085(3) 0.092(3) 0.0469(19) 0.0034(16) -0.0007(16) -0.030(2)
C19R 0.116(3) 0.097(3) 0.0422(18) -0.0003(19) -0.0057(19) -0.024(3)
C20R 0.104(4) 0.132(4) 0.0446(19) 0.023(2) 0.005(2) -0.008(3)
C21R 0.107(3) 0.159(5) 0.058(2) 0.022(3) 0.021(2) -0.033(4)
C22R 0.080(3) 0.085(3) 0.059(2) 0.0193(17) 0.0112(16) -0.018(2)
C23R 0.084(3) 0.066(2) 0.071(2) 0.0060(19) -0.015(2) -0.023(2)
O1R 0.139(2) 0.116(2) 0.0676(14) -0.0065(14) -0.0097(14) -0.0828(19)
O2R 0.064(2) 0.134(5) 0.070(3) -0.0222(16) -0.0104(12) -0.0374(19)
O3R 0.072(2) 0.078(3) 0.0449(16) -0.0092(15) -0.0135(13) 0.0119(17)
N1R 0.054(2) 0.073(3) 0.041(2) -0.0076(13) 0.0004(12) -0.0046(11)

loop_
_atom_type_symbol
_atom_type_description
_atom_type_scat_dispersion_real
_atom_type_scat_dispersion_imag
_atom_type_scat_source
C C 0.0033 0.0016 'International Tables Vol C Tables 4.2.6.8 and 6.1.1.4'
H H 0.0000 0.0000 'International Tables Vol C Tables 4.2.6.8 and 6.1.1.4'
N N 0.0061 0.0033 'International Tables Vol C Tables 4.2.6.8 and 6.1.1.4'
O O 0.0106 0.0060 'International Tables Vol C Tables 4.2.6.8 and 6.1.1.4'

loop_
_geom_angle_atom_site_label_1
_geom_angle_atom_site_label_2
_geom_angle_atom_site_label_3
_geom_angle
_geom_angle_site_symmetry_1
_geom_angle_site_symmetry_3
_geom_angle_publ_flag
C2R C1R C7R 102.5(3) . . ?
C2R C1R C6R 104.3(4) . . ?
C7R C1R C6R 99.3(3) . . ?
C3R C2R C1R 108.1(4) . . ?
C2R C3R C4R 107.4(3) . . ?
C3R C4R C5R 104.6(3) . . ?
C3R C4R C7R 101.2(3) . . ?
C5R C4R C7R 99.9(3) . . ?
C6R C5R C4R 103.7(3) . . ?
C5R C6R C1R 102.8(3) . . ?
C8R C7R C1R 114.8(3) . . ?
C8R C7R C4R 115.2(3) . . ?
C1R C7R C4R 92.5(3) . . ?
O1R C8R C7R 121.6(3) . . ?
O1R C8R C9R 118.8(3) . . ?
C7R C8R C9R 119.6(4) . . ?
C10R C9R C14R 118.2(3) . . ?
C10R C9R C8R 119.0(4) . . ?
C14R C9R C8R 122.8(3) . . ?
C11R C10R C9R 121.4(4) . . ?
C10R C11R C12R 120.2(4) . . ?
C13R C12R C11R 118.8(4) . . ?
C13R C12R C15R 121.0(4) . . ?
C11R C12R C15R 120.2(4) . . ?
C12R C13R C14R 121.2(4) . . ?
C13R C14R C9R 120.1(3) . . ?
O2R C15R O3R 125.0(4) . . ?
O2R C15R C12R 117.7(4) . . ?
O3R C15R C12R 117.3(4) . . ?
N1R C16R C23R 108.0(4) . . ?
N1R C16R C17R 111.1(4) . . ?
C23R C16R C17R 114.8(4) . . ?
C18R C17R C22R 108.3(4) . . ?
C18R C17R C16R 112.9(4) . . ?
C22R C17R C16R 111.6(4) . . ?
C17R C18R C19R 112.3(4) . . ?
C20R C19R C18R 111.0(4) . . ?
C21R C20R C19R 110.7(3) . . ?
C20R C21R C22R 111.9(4) . . ?
C17R C22R C21R 111.9(5) . . ?
C7P C1P C6P 111.7(13) . . ?
C7P C1P C2P 100.5(9) . . ?
C6P C1P C2P 115.6(12) . . ?
O1P C2P C3P 110.8(13) . . ?
O1P C2P C1P 104.7(8) . . ?
C3P C2P C1P 112.0(10) . . ?
C4P C3P C2P 123.8(12) . . ?
C3P C4P C5P 123.6(12) . . ?
C4P C5P C6P 114.6(11) . . ?
C5P C6P C1P 113.6(12) . . ?
C8P C7P C1P 104.9(9) . . ?
C7P C8P O1P 118.6(9) . . ?
C7P C8P C9P 124.6(10) . . ?
O1P C8P C9P 116.4(9) . . ?
C14P C9P C10P 120.9(10) . . ?
C14P C9P C8P 117.9(10) . . ?
C10P C9P C8P 121.2(10) . . ?
C11P C10P C9P 119.3(11) . . ?
C10P C11P C12P 119.8(11) . . ?
C11P C12P C13P 120.1(10) . . ?
C11P C12P C15P 120.5(11) . . ?
C13P C12P C15P 119.3(11) . . ?
C14P C13P C12P 120.5(11) . . ?
C13P C14P C9P 119.2(11) . . ?
O2P C15P O3P 124.8(16) . . ?
O2P C15P C12P 115.8(13) . . ?
O3P C15P C12P 117.1(14) . . ?
N1P C16P C23P 105.3(12) . . ?
N1P C16P C17P 107.3(13) . . ?
C23P C16P C17P 116.0(12) . . ?
C22P C17P C18P 113.0(13) . . ?
C22P C17P C16P 113.6(13) . . ?
C18P C17P C16P 112.9(13) . . ?
C17P C18P C19P 114.6(11) . . ?
C20P C19P C18P 106.2(12) . . ?
C21P C20P C19P 108.8(13) . . ?
C20P C21P C22P 112.3(14) . . ?
C17P C22P C21P 113.2(13) . . ?
C8P O1P C2P 102.2(8) . . ?

loop_
_geom_bond_atom_site_label_1
_geom_bond_atom_site_label_2
_geom_bond_distance
_geom_bond_site_symmetry_2
_geom_bond_publ_flag
C1R C2R 1.492(5) . ?
C1R C7R 1.545(5) . ?
C1R C6R 1.567(5) . ?
C2R C3R 1.320(6) . ?
C3R C4R 1.517(6) . ?
C4R C5R 1.544(4) . ?
C4R C7R 1.553(5) . ?
C5R C6R 1.524(6) . ?
C7R C8R 1.490(4) . ?
C8R O1R 1.212(5) . ?
C8R C9R 1.496(4) . ?
C9R C10R 1.380(5) . ?
C9R C14R 1.393(5) . ?
C10R C11R 1.370(4) . ?
C11R C12R 1.384(5) . ?
C12R C13R 1.374(4) . ?
C12R C15R 1.511(4) . ?
C13R C14R 1.375(4) . ?
C15R O2R 1.238(4) . ?
C15R O3R 1.259(4) . ?
C16R N1R 1.491(4) . ?
C16R C23R 1.507(5) . ?
C16R C17R 1.515(4) . ?
C17R C18R 1.507(6) . ?
C17R C22R 1.512(5) . ?
C18R C19R 1.520(4) . ?
C19R C20R 1.502(6) . ?
C20R C21R 1.494(6) . ?
C21R C22R 1.517(5) . ?
C1P C7P 1.506(10) . ?
C1P C6P 1.514(10) . ?
C1P C2P 1.549(9) . ?
C2P O1P 1.474(9) . ?
C2P C3P 1.500(10) . ?
C3P C4P 1.325(10) . ?
C4P C5P 1.484(10) . ?
C5P C6P 1.504(10) . ?
C7P C8P 1.325(9) . ?
C8P O1P 1.377(9) . ?
C8P C9P 1.521(8) . ?
C9P C14P 1.386(9) . ?
C9P C10P 1.397(9) . ?
C10P C11P 1.387(9) . ?
C11P C12P 1.389(9) . ?
C12P C13P 1.390(9) . ?
C12P C15P 1.522(9) . ?
C13P C14P 1.380(9) . ?
C15P O2P 1.245(10) . ?
C15P O3P 1.268(10) . ?
C16P N1P 1.520(10) . ?
C16P C23P 1.525(10) . ?
C16P C17P 1.540(10) . ?
C17P C22P 1.513(10) . ?
C17P C18P 1.517(10) . ?
C18P C19P 1.544(10) . ?
C19P C20P 1.522(10) . ?
C20P C21P 1.515(10) . ?
C21P C22P 1.530(10) . ?
